data_7158584
loop_
_publ_author_name
'Jain, Anshul'
'Maji, Sushobhan'
'Shukla, Khyati'
'Kumari, Akanksha'
'Garg, Shivani'
'Metre, Ramesh K.'
'Bhattacharyya, Sudipta'
'Rana, Nirmal K.'

_publ_section_title
;
 Stereoselective synthesis of tri-substituted tetrahydrothiophenes and
 their in silico binding against mycobacterial protein tyrosine
 phosphatase B
;
_journal_name_full 'Organic &amp; Biomolecular Chemistry'
_journal_paper_doi 10.1039/D2OB00052K
_journal_year 2022
_chemical_formula_moiety 'C17 H20 O6 S'
_chemical_formula_sum 'C17 H20 O6 S'
_chemical_formula_weight 352.39
_space_group_crystal_system orthorhombic
_space_group_IT_number 56
_space_group_name_Hall '-P 2ab 2ac'
_space_group_name_H-M_alt 'P c c n'
_atom_sites_solution_hydrogens geom
_atom_sites_solution_primary dual
_audit_creation_date 2021-09-30
_audit_creation_method
;
Olex2 1.2
(compiled 2018.05.29 svn.r3508 for OlexSys, GUI svn.r5506)
;
_audit_update_record
;
2021-10-04 deposited with the CCDC.	2022-03-21 downloaded from the CCDC.
;
_cell_angle_alpha 90
_cell_angle_beta 90
_cell_angle_gamma 90
_cell_formula_units_Z 8
_cell_length_a 41.990(11)
_cell_length_b 7.821(2)
_cell_length_c 10.606(3)
_cell_measurement_reflns_used 9920
_cell_measurement_temperature 100
_cell_measurement_theta_max 28.475
_cell_measurement_theta_min 2.911
_cell_volume 3483.1(16)
_computing_cell_refinement 'SAINT V8.38A (?, 2016)'
_computing_data_reduction 'SAINT V8.38A (?, 2016)'
_computing_molecular_graphics 'Olex2 (Dolomanov et al., 2009)'
_computing_publication_material 'Olex2 (Dolomanov et al., 2009)'
_computing_structure_refinement 'ShelXL (Sheldrick, 2015)'
_computing_structure_solution 'ShelXT (Sheldrick, 2015)'
_diffrn_ambient_temperature 100
_diffrn_measured_fraction_theta_full 0.896
_diffrn_measured_fraction_theta_max 0.907
_diffrn_measurement_device_type 'Bruker APEX-II CCD'
_diffrn_measurement_method '\f and \w scans'
_diffrn_radiation_type MoK\a
_diffrn_radiation_wavelength 0.71073
_diffrn_reflns_av_R_equivalents 0.1118
_diffrn_reflns_av_unetI/netI 0.0550
_diffrn_reflns_Laue_measured_fraction_full 0.896
_diffrn_reflns_Laue_measured_fraction_max 0.907
_diffrn_reflns_limit_h_max 56
_diffrn_reflns_limit_h_min -55
_diffrn_reflns_limit_k_max 10
_diffrn_reflns_limit_k_min -10
_diffrn_reflns_limit_l_max 14
_diffrn_reflns_limit_l_min -14
_diffrn_reflns_number 38806
_diffrn_reflns_point_group_measured_fraction_full 0.896
_diffrn_reflns_point_group_measured_fraction_max 0.907
_diffrn_reflns_theta_full 25.242
_diffrn_reflns_theta_max 28.475
_diffrn_reflns_theta_min 2.911
_diffrn_standards_number 0
_exptl_absorpt_coefficient_mu 0.215
_exptl_absorpt_correction_T_max 0.7457
_exptl_absorpt_correction_T_min 0.5125
_exptl_absorpt_correction_type multi-scan
_exptl_absorpt_process_details
;
SADABS-2016/2 (Bruker,2016/2) was used for absorption correction.
wR2(int) was 0.1325 before and 0.0823 after correction.
The Ratio of minimum to maximum transmission is 0.6873.
The \l/2 correction factor is Not present.
;
_exptl_crystal_density_diffrn 1.344
_exptl_crystal_description block
_exptl_crystal_F_000 1312
_exptl_crystal_size_max 0.2
_exptl_crystal_size_mid 0.2
_exptl_crystal_size_min 0.2
_refine_diff_density_max 0.958
_refine_diff_density_min -0.536
_refine_diff_density_rms 0.082
_refine_ls_extinction_method none
_refine_ls_goodness_of_fit_ref 1.292
_refine_ls_hydrogen_treatment constr
_refine_ls_matrix_type full
_refine_ls_number_parameters 220
_refine_ls_number_reflns 4006
_refine_ls_number_restraints 0
_refine_ls_restrained_S_all 1.292
_refine_ls_R_factor_all 0.1094
_refine_ls_R_factor_gt 0.0795
_refine_ls_shift/su_max 0.001
_refine_ls_shift/su_mean 0.000
_refine_ls_structure_factor_coef Fsqd
_refine_ls_weighting_details 'w=1/[\s^2^(Fo^2^)+(0.1000P)^2^] where P=(Fo^2^+2Fc^2^)/3'
_refine_ls_weighting_scheme calc
_refine_ls_wR_factor_gt 0.1819
_refine_ls_wR_factor_ref 0.2053
_reflns_Friedel_coverage 0.000
_reflns_number_gt 2941
_reflns_number_total 4006
_reflns_threshold_expression 'I > 2\s(I)'
_cod_data_source_file d2ob00052k2.cif
_cod_data_source_block 14decb
_cod_original_cell_volume 3483.0(16)
_cod_database_code 7158584
_shelx_shelxl_version_number 2018/3
_shelx_space_group_comment
;
The symmetry employed for this shelxl refinement is uniquely defined
by the following loop, which should always be used as a source of
symmetry information in preference to the above space-group names.
They are only intended as comments.
;
_shelx_estimated_absorpt_t_max 0.983
_shelx_estimated_absorpt_t_min 0.983
_olex2_refinement_description
;
1. Fixed Uiso
 At 1.2 times of:
  All C(H) groups, All C(H,H) groups
 At 1.5 times of:
  All C(H,H,H) groups
2.a Ternary CH refined with riding coordinates:
 C2(H2), C3(H3), C4(H4)
2.b Secondary CH2 refined with riding coordinates:
 C1(H1A,H1B), C14(H14A,H14B)
2.c Aromatic/amide H refined with riding coordinates:
 C7(H7), C8(H8), C10(H10), C11(H11)
2.d Idealised Me refined as rotating group:
 C12(H12A,H12B,H12C), C15(H15A,H15B,H15C), C17(H17A,H17B,H17C)
;
_olex2_submission_special_instructions 'No special instructions were received'

loop_
_space_group_symop_operation_xyz
'x, y, z'
'-x+1/2, -y+1/2, z'
'-x, y+1/2, -z+1/2'
'x+1/2, -y, -z+1/2'
'-x, -y, -z'
'x-1/2, y-1/2, -z'
'x, -y-1/2, z-1/2'
'-x-1/2, y, z-1/2'

loop_
_atom_site_label
_atom_site_type_symbol
_atom_site_fract_x
_atom_site_fract_y
_atom_site_fract_z
_atom_site_U_iso_or_equiv
_atom_site_adp_type
_atom_site_occupancy
_atom_site_site_symmetry_order
_atom_site_calc_flag
_atom_site_refinement_flags_posn
_atom_site_refinement_flags_adp
_atom_site_refinement_flags_occupancy
_atom_site_disorder_assembly
_atom_site_disorder_group
S1 S 0.45255(2) 0.12562(10) 0.49265(7) 0.0343(2) Uani 1 1 d . . . . .
O1 O 0.42412(5) 0.5658(3) 0.4753(2) 0.0463(6) Uani 1 1 d . . . . .
O2 O 0.46648(4) 0.4729(3) 0.36455(17) 0.0317(5) Uani 1 1 d . . . . .
O3 O 0.38908(5) -0.0302(3) 0.35906(17) 0.0345(5) Uani 1 1 d . . . . .
O4 O 0.33899(6) -0.1010(6) 0.3826(3) 0.1178(18) Uani 1 1 d . . . . .
O5 O 0.37291(4) 0.3522(3) 0.26685(16) 0.0359(6) Uani 1 1 d . . . . .
O6 O 0.24745(5) 0.4966(3) 0.58515(17) 0.0390(6) Uani 1 1 d . . . . .
C1 C 0.41950(6) -0.0067(4) 0.5494(2) 0.0296(6) Uani 1 1 d . . . . .
H1A H 0.423620 -0.128793 0.531047 0.036 Uiso 1 1 calc R . . . .
H1B H 0.416886 0.007030 0.641650 0.036 Uiso 1 1 calc R . . . .
C2 C 0.38959(6) 0.0536(4) 0.4807(2) 0.0278(6) Uani 1 1 d . . . . .
H2 H 0.369980 0.026351 0.530277 0.033 Uiso 1 1 calc R . . . .
C3 C 0.39310(6) 0.2460(4) 0.4613(2) 0.0252(6) Uani 1 1 d . . . . .
H3 H 0.392351 0.302595 0.545761 0.030 Uiso 1 1 calc R . . . .
C4 C 0.42643(6) 0.2727(4) 0.4059(2) 0.0253(6) Uani 1 1 d . . . . .
H4 H 0.426318 0.241092 0.314540 0.030 Uiso 1 1 calc R . . . .
C5 C 0.36725(6) 0.3251(4) 0.3788(2) 0.0265(6) Uani 1 1 d . . . . .
C6 C 0.33557(6) 0.3658(4) 0.4329(2) 0.0257(6) Uani 1 1 d . . . . .
C7 C 0.32906(6) 0.3559(4) 0.5628(2) 0.0305(7) Uani 1 1 d . . . . .
H7 H 0.345211 0.318331 0.619034 0.037 Uiso 1 1 calc R . . . .
C8 C 0.29961(6) 0.3997(4) 0.6094(2) 0.0344(7) Uani 1 1 d . . . . .
H8 H 0.295720 0.393210 0.697474 0.041 Uiso 1 1 calc R . . . .
C9 C 0.27539(6) 0.4537(4) 0.5286(2) 0.0312(6) Uani 1 1 d . . . . .
C10 C 0.28104(6) 0.4628(4) 0.3988(2) 0.0322(7) Uani 1 1 d . . . . .
H10 H 0.264597 0.496703 0.342565 0.039 Uiso 1 1 calc R . . . .
C11 C 0.31124(6) 0.4211(4) 0.3533(2) 0.0306(6) Uani 1 1 d . . . . .
H11 H 0.315346 0.430757 0.265460 0.037 Uiso 1 1 calc R . . . .
C12 C 0.22100(7) 0.5433(5) 0.5054(3) 0.0395(7) Uani 1 1 d . . . . .
H12A H 0.227059 0.640571 0.452302 0.059 Uiso 1 1 calc GR . . . .
H12B H 0.202729 0.574979 0.557891 0.059 Uiso 1 1 calc GR . . . .
H12C H 0.215259 0.445996 0.451776 0.059 Uiso 1 1 calc GR . . . .
C13 C 0.43821(6) 0.4541(4) 0.4205(2) 0.0267(6) Uani 1 1 d . . . . .
C14 C 0.48147(7) 0.6411(4) 0.3717(2) 0.0340(7) Uani 1 1 d . . . . .
H14A H 0.504890 0.627771 0.366998 0.041 Uiso 1 1 calc R . . . .
H14B H 0.476251 0.694625 0.453706 0.041 Uiso 1 1 calc R . . . .
C15 C 0.47040(8) 0.7560(5) 0.2662(3) 0.0446(8) Uani 1 1 d . . . . .
H15A H 0.475010 0.701761 0.184912 0.067 Uiso 1 1 calc GR . . . .
H15B H 0.481578 0.865811 0.271273 0.067 Uiso 1 1 calc GR . . . .
H15C H 0.447414 0.775183 0.273791 0.067 Uiso 1 1 calc GR . . . .
C16 C 0.36257(7) -0.1103(5) 0.3243(3) 0.0374(8) Uani 1 1 d . . . . .
C17 C 0.36639(7) -0.2069(4) 0.2034(3) 0.0361(7) Uani 1 1 d . . . . .
H17A H 0.383053 -0.153079 0.152305 0.054 Uiso 1 1 calc GR . . . .
H17B H 0.346229 -0.205469 0.156854 0.054 Uiso 1 1 calc GR . . . .
H17C H 0.372381 -0.325367 0.221898 0.054 Uiso 1 1 calc GR . . . .

loop_
_atom_site_aniso_label
_atom_site_aniso_U_11
_atom_site_aniso_U_22
_atom_site_aniso_U_33
_atom_site_aniso_U_23
_atom_site_aniso_U_13
_atom_site_aniso_U_12
S1 0.0273(4) 0.0394(5) 0.0362(4) 0.0043(3) -0.0016(3) 0.0002(3)
O1 0.0469(13) 0.0404(14) 0.0516(13) -0.0083(11) 0.0226(10) -0.0077(10)
O2 0.0277(10) 0.0382(13) 0.0293(9) -0.0021(9) 0.0052(7) -0.0063(8)
O3 0.0403(11) 0.0438(14) 0.0195(8) -0.0091(9) 0.0078(7) -0.0137(9)
O4 0.0358(15) 0.226(5) 0.092(2) -0.111(3) 0.0287(14) -0.043(2)
O5 0.0300(10) 0.0625(17) 0.0151(8) 0.0008(9) 0.0012(7) -0.0015(9)
O6 0.0263(10) 0.0659(18) 0.0247(9) 0.0003(9) 0.0019(7) 0.0096(10)
C1 0.0369(14) 0.0294(16) 0.0225(11) 0.0018(11) 0.0023(10) -0.0018(12)
C2 0.0346(14) 0.0338(17) 0.0149(10) -0.0032(11) 0.0012(9) -0.0062(11)
C3 0.0259(12) 0.0329(16) 0.0168(10) -0.0040(10) 0.0015(9) -0.0026(11)
C4 0.0290(13) 0.0281(16) 0.0188(10) -0.0011(10) 0.0023(9) -0.0009(11)
C5 0.0292(13) 0.0346(16) 0.0156(10) -0.0020(11) -0.0005(9) -0.0046(11)
C6 0.0286(13) 0.0330(17) 0.0155(11) -0.0015(10) -0.0002(9) -0.0006(11)
C7 0.0285(13) 0.046(2) 0.0173(11) 0.0016(11) -0.0008(9) 0.0006(12)
C8 0.0290(14) 0.057(2) 0.0176(11) 0.0044(12) 0.0010(9) 0.0014(13)
C9 0.0283(13) 0.0419(19) 0.0234(12) -0.0005(12) 0.0001(10) 0.0025(12)
C10 0.0295(14) 0.045(2) 0.0223(12) -0.0013(12) -0.0032(9) 0.0039(12)
C11 0.0322(14) 0.0417(18) 0.0180(10) 0.0014(12) 0.0014(9) 0.0019(12)
C12 0.0283(14) 0.059(2) 0.0309(13) 0.0028(15) -0.0012(11) 0.0071(13)
C13 0.0278(13) 0.0331(17) 0.0191(11) 0.0006(11) 0.0013(9) -0.0004(11)
C14 0.0332(15) 0.044(2) 0.0246(12) -0.0041(13) 0.0032(10) -0.0085(12)
C15 0.0505(19) 0.051(2) 0.0327(14) 0.0045(15) 0.0043(13) -0.0147(16)
C16 0.0251(14) 0.056(2) 0.0308(14) -0.0163(14) -0.0028(10) 0.0034(13)
C17 0.0396(16) 0.044(2) 0.0244(13) -0.0103(13) -0.0045(11) 0.0002(13)

loop_
_atom_type_symbol
_atom_type_description
_atom_type_scat_dispersion_real
_atom_type_scat_dispersion_imag
_atom_type_scat_source
C C 0.0033 0.0016 'International Tables Vol C Tables 4.2.6.8 and 6.1.1.4'
H H 0.0000 0.0000 'International Tables Vol C Tables 4.2.6.8 and 6.1.1.4'
N N 0.0061 0.0033 'International Tables Vol C Tables 4.2.6.8 and 6.1.1.4'
O O 0.0106 0.0060 'International Tables Vol C Tables 4.2.6.8 and 6.1.1.4'
Cl Cl 0.1484 0.1585 'International Tables Vol C Tables 4.2.6.8 and 6.1.1.4'
S S 0.1246 0.1234 'International Tables Vol C Tables 4.2.6.8 and 6.1.1.4'

loop_
_geom_angle_atom_site_label_1
_geom_angle_atom_site_label_2
_geom_angle_atom_site_label_3
_geom_angle
_geom_angle_site_symmetry_1
_geom_angle_site_symmetry_3
_geom_angle_publ_flag
C1 S1 C4 93.79(12) . . ?
C13 O2 C14 117.4(2) . . ?
C16 O3 C2 118.2(2) . . ?
C9 O6 C12 117.9(2) . . ?
C2 C1 S1 106.96(19) . . ?
O3 C2 C1 107.3(2) . . ?
O3 C2 C3 109.1(2) . . ?
C3 C2 C1 106.8(2) . . ?
C2 C3 C4 105.9(2) . . ?
C5 C3 C2 114.1(2) . . ?
C5 C3 C4 112.0(2) . . ?
C3 C4 S1 105.55(18) . . ?
C13 C4 S1 109.96(17) . . ?
C13 C4 C3 112.8(2) . . ?
O5 C5 C3 119.1(2) . . ?
O5 C5 C6 120.7(2) . . ?
C6 C5 C3 120.2(2) . . ?
C7 C6 C5 122.8(2) . . ?
C11 C6 C5 119.3(2) . . ?
C11 C6 C7 117.9(2) . . ?
C8 C7 C6 120.9(2) . . ?
C7 C8 C9 120.7(2) . . ?
O6 C9 C8 115.6(2) . . ?
O6 C9 C10 124.6(2) . . ?
C8 C9 C10 119.7(2) . . ?
C11 C10 C9 118.9(2) . . ?
C6 C11 C10 121.9(2) . . ?
O1 C13 O2 124.8(3) . . ?
O1 C13 C4 124.8(2) . . ?
O2 C13 C4 110.4(2) . . ?
O2 C14 C15 111.4(2) . . ?
O3 C16 C17 112.7(2) . . ?
O4 C16 O3 122.2(3) . . ?
O4 C16 C17 125.1(3) . . ?

loop_
_geom_bond_atom_site_label_1
_geom_bond_atom_site_label_2
_geom_bond_distance
_geom_bond_site_symmetry_2
_geom_bond_publ_flag
S1 C1 1.833(3) . ?
S1 C4 1.837(3) . ?
O1 C13 1.205(3) . ?
O2 C13 1.335(3) . ?
O2 C14 1.460(3) . ?
O3 C2 1.447(3) . ?
O3 C16 1.329(3) . ?
O4 C16 1.170(4) . ?
O5 C5 1.229(3) . ?
O6 C9 1.360(3) . ?
O6 C12 1.443(3) . ?
C1 C2 1.527(4) . ?
C2 C3 1.526(4) . ?
C3 C4 1.532(3) . ?
C3 C5 1.525(3) . ?
C4 C13 1.510(4) . ?
C5 C6 1.483(3) . ?
C6 C7 1.406(3) . ?
C6 C11 1.395(3) . ?
C7 C8 1.375(4) . ?
C8 C9 1.395(4) . ?
C9 C10 1.399(3) . ?
C10 C11 1.395(4) . ?
C14 C15 1.509(4) . ?
C16 C17 1.497(4) . ?
